data_1513144
loop_
_publ_author_name
'Ngatimin, Marsewi'
'Frey, Raphael'
'Levens, Alison'
'Nakano, Yuji'
'Kowalczyk, Marcin'
'Konstas, Kristina'
'Hutt, Oliver E.'
'Lupton, David W.'

_publ_section_title
;
 Iodobenzene-Catalyzed Oxabicyclo[3.2.1]octane and [4.2.1]Nonane Synthesis
 via Cascade C--O/C--C Formation
;
_journal_issue 22
_journal_name_full 'Organic Letters'
_journal_page_first 5858
_journal_paper_doi 10.1021/ol4029308
_journal_volume 15
_journal_year 2013
_chemical_formula_moiety 'C17 H16 O4'
_chemical_formula_sum 'C17 H16 O4'
_chemical_formula_weight 284.31
_chemical_name_systematic
; 
 ? 
;
_space_group_IT_number 14
_symmetry_cell_setting monoclinic
_symmetry_space_group_name_Hall '-P 2ybc'
_symmetry_space_group_name_H-M 'P 1 21/c 1'
_atom_sites_solution_hydrogens geom
_atom_sites_solution_primary direct
_atom_sites_solution_secondary difmap
_audit_creation_method SHELXL-97
_cell_angle_alpha 90.00
_cell_angle_beta 102.363(7)
_cell_angle_gamma 90.00
_cell_formula_units_Z 4
_cell_length_a 14.2105(9)
_cell_length_b 12.8932(8)
_cell_length_c 7.6970(5)
_cell_measurement_reflns_used 2026
_cell_measurement_temperature 123(2)
_cell_measurement_theta_max 31.0914
_cell_measurement_theta_min 2.5761
_cell_volume 1377.53(16)
_computing_cell_refinement
;
CrysAlisPro, Oxford Diffraction Ltd.,
Version 1.171.34.36 (release 02-08-2010 CrysAlis171 .NET)
(compiled Aug  2 2010,13:00:58)
;
_computing_data_collection
;
CrysAlisPro, Oxford Diffraction Ltd.,
Version 1.171.34.36 (release 02-08-2010 CrysAlis171 .NET)
(compiled Aug  2 2010,13:00:58)
;
_computing_data_reduction
;
CrysAlisPro, Oxford Diffraction Ltd.,
Version 1.171.34.36 (release 02-08-2010 CrysAlis171 .NET)
(compiled Aug  2 2010,13:00:58)
;
_computing_molecular_graphics X-Seed/POVRay
_computing_publication_material CIFTAB
_computing_structure_refinement 'SHELXL-97 (Sheldrick, 1997)'
_computing_structure_solution 'SHELXS-97 (Sheldrick, 1990)'
_diffrn_ambient_temperature 123(2)
_diffrn_detector_area_resol_mean 10.3389
_diffrn_measured_fraction_theta_full 0.997
_diffrn_measured_fraction_theta_max 0.891
_diffrn_measurement_device_type 'Xcalibur, Ruby, Gemini ultra'
_diffrn_measurement_method '\w scans'
_diffrn_radiation_monochromator graphite
_diffrn_radiation_source 'Enhance (Mo) X-ray Source'
_diffrn_radiation_type 'Mo K\a'
_diffrn_radiation_wavelength 0.71073
_diffrn_reflns_av_R_equivalents 0.0198
_diffrn_reflns_av_sigmaI/netI 0.0317
_diffrn_reflns_limit_h_max 21
_diffrn_reflns_limit_h_min -21
_diffrn_reflns_limit_k_max 15
_diffrn_reflns_limit_k_min -19
_diffrn_reflns_limit_l_max 11
_diffrn_reflns_limit_l_min -5
_diffrn_reflns_number 8668
_diffrn_reflns_theta_full 27.50
_diffrn_reflns_theta_max 32.42
_diffrn_reflns_theta_min 2.16
_diffrn_standards_number 0
_exptl_absorpt_coefficient_mu 0.097
_exptl_absorpt_correction_T_max 1.00000
_exptl_absorpt_correction_T_min 0.98793
_exptl_absorpt_correction_type multi-scan
_exptl_absorpt_process_details
;
CrysAlisPro, Oxford Diffraction Ltd.,
Version 1.171.34.36 (release 02-08-2010 CrysAlis171 .NET)
(compiled Aug  2 2010,13:00:58)
Empirical absorption correction using spherical harmonics,
 implemented in SCALE3 ABSPACK scaling algorithm.
;
_exptl_crystal_colour colourless
_exptl_crystal_density_diffrn 1.371
_exptl_crystal_density_method 'not measured'
_exptl_crystal_description prism
_exptl_crystal_F_000 600
_exptl_crystal_size_max 0.10
_exptl_crystal_size_mid 0.10
_exptl_crystal_size_min 0.05
_refine_diff_density_max 0.371
_refine_diff_density_min -0.197
_refine_diff_density_rms 0.047
_refine_ls_extinction_method none
_refine_ls_goodness_of_fit_ref 1.030
_refine_ls_hydrogen_treatment constr
_refine_ls_matrix_type full
_refine_ls_number_parameters 191
_refine_ls_number_reflns 4417
_refine_ls_number_restraints 0
_refine_ls_restrained_S_all 1.030
_refine_ls_R_factor_all 0.0555
_refine_ls_R_factor_gt 0.0429
_refine_ls_shift/su_max 0.001
_refine_ls_shift/su_mean 0.000
_refine_ls_structure_factor_coef Fsqd
_refine_ls_weighting_details 'calc w=1/[\s^2^(Fo^2^)+(0.0514P)^2^+0.3564P] where P=(Fo^2^+2Fc^2^)/3'
_refine_ls_weighting_scheme calc
_refine_ls_wR_factor_gt 0.1032
_refine_ls_wR_factor_ref 0.1125
_reflns_number_gt 3596
_reflns_number_total 4417
_reflns_threshold_expression >2sigma(I)
_cod_data_source_file ol4029308_si_002.cif
_cod_data_source_block p2
_cod_original_cell_volume 1377.53(15)
_cod_original_sg_symbol_H-M 'P 21/c'
_cod_database_code 1513144

loop_
_symmetry_equiv_pos_as_xyz
'x, y, z'
'-x, y+1/2, -z+1/2'
'-x, -y, -z'
'x, -y-1/2, z-1/2'

loop_
_atom_site_label
_atom_site_type_symbol
_atom_site_fract_x
_atom_site_fract_y
_atom_site_fract_z
_atom_site_U_iso_or_equiv
_atom_site_adp_type
_atom_site_occupancy
_atom_site_symmetry_multiplicity
_atom_site_calc_flag
_atom_site_refinement_flags
O1 O 0.25029(5) 0.59002(6) 0.06832(9) 0.01855(15) Uani 1 1 d .
O4 O 0.18386(6) 0.53547(7) 0.47905(10) 0.02512(18) Uani 1 1 d .
O2 O 0.40678(7) 0.36253(7) -0.25184(12) 0.0334(2) Uani 1 1 d .
C4 C 0.17600(7) 0.40115(8) 0.24158(13) 0.0190(2) Uani 1 1 d .
C6 C 0.35114(7) 0.46419(8) 0.23381(13) 0.01820(19) Uani 1 1 d .
C11 C 0.30627(7) 0.50771(8) 0.05375(13) 0.01702(19) Uani 1 1 d .
C5 C 0.28332(7) 0.38241(8) 0.29160(14) 0.0200(2) Uani 1 1 d .
H5A H 0.2964 0.3147 0.2409 0.024 Uiso 1 1 calc R
H5B H 0.3017 0.3758 0.4226 0.024 Uiso 1 1 calc R
C12 C 0.35661(8) 0.56336(9) 0.34644(13) 0.0218(2) Uani 1 1 d .
H12A H 0.3549 0.5468 0.4713 0.026 Uiso 1 1 calc R
H12B H 0.4160 0.6029 0.3443 0.026 Uiso 1 1 calc R
C10 C 0.31978(8) 0.47383(8) -0.10477(13) 0.0205(2) Uani 1 1 d .
H10 H 0.2838 0.5029 -0.2120 0.025 Uiso 1 1 calc R
C9 C 0.38956(8) 0.39280(8) -0.11004(15) 0.0232(2) Uani 1 1 d .
C3 C 0.13136(8) 0.49260(9) 0.30972(13) 0.0206(2) Uani 1 1 d .
C8 C 0.44299(8) 0.34609(9) 0.06332(16) 0.0257(2) Uani 1 1 d .
H8A H 0.5095 0.3297 0.0520 0.031 Uiso 1 1 calc R
H8B H 0.4114 0.2799 0.0822 0.031 Uiso 1 1 calc R
O3 O -0.03796(7) 0.27217(8) 0.01083(14) 0.0400(2) Uani 1 1 d .
C1 C 0.26693(8) 0.62402(8) 0.25618(13) 0.0202(2) Uani 1 1 d .
C2 C 0.17605(8) 0.59808(9) 0.32277(13) 0.0217(2) Uani 1 1 d .
H2 H 0.1290 0.6566 0.3138 0.026 Uiso 1 1 calc R
C16 C 0.11802(8) 0.33134(9) 0.14176(15) 0.0241(2) Uani 1 1 d .
H16 H 0.1469 0.2754 0.0919 0.029 Uiso 1 1 calc R
C13 C 0.02546(8) 0.49207(10) 0.28895(15) 0.0261(2) Uani 1 1 d .
H13 H -0.0038 0.5443 0.3465 0.031 Uiso 1 1 calc R
C7 C 0.44846(8) 0.41420(9) 0.22866(15) 0.0240(2) Uani 1 1 d .
H7A H 0.4698 0.3713 0.3366 0.029 Uiso 1 1 calc R
H7B H 0.4970 0.4694 0.2296 0.029 Uiso 1 1 calc R
C14 C -0.03033(8) 0.42070(11) 0.19213(16) 0.0295(3) Uani 1 1 d .
H14 H -0.0983 0.4243 0.1792 0.035 Uiso 1 1 calc R
C17 C 0.28026(10) 0.74068(9) 0.25356(15) 0.0280(2) Uani 1 1 d .
H17A H 0.3365 0.7570 0.2039 0.042 Uiso 1 1 calc R
H17B H 0.2902 0.7678 0.3751 0.042 Uiso 1 1 calc R
H17C H 0.2227 0.7726 0.1800 0.042 Uiso 1 1 calc R
C15 C 0.01189(9) 0.33706(10) 0.10566(16) 0.0286(2) Uani 1 1 d .

loop_
_atom_site_aniso_label
_atom_site_aniso_U_11
_atom_site_aniso_U_22
_atom_site_aniso_U_33
_atom_site_aniso_U_23
_atom_site_aniso_U_13
_atom_site_aniso_U_12
O1 0.0248(4) 0.0177(3) 0.0125(3) -0.0005(3) 0.0026(3) 0.0015(3)
O4 0.0319(4) 0.0300(4) 0.0133(3) 0.0004(3) 0.0048(3) -0.0003(3)
O2 0.0508(6) 0.0239(4) 0.0303(4) -0.0054(3) 0.0195(4) 0.0017(4)
C4 0.0198(4) 0.0209(5) 0.0168(4) 0.0044(4) 0.0052(3) -0.0006(4)
C6 0.0182(4) 0.0205(5) 0.0148(4) 0.0017(3) 0.0012(3) -0.0008(4)
C11 0.0188(4) 0.0154(4) 0.0164(4) 0.0005(3) 0.0028(3) -0.0028(3)
C5 0.0196(4) 0.0205(5) 0.0196(4) 0.0052(4) 0.0036(4) 0.0007(4)
C12 0.0248(5) 0.0243(5) 0.0146(4) -0.0020(4) 0.0004(4) -0.0036(4)
C10 0.0266(5) 0.0183(5) 0.0169(4) -0.0004(4) 0.0051(4) -0.0018(4)
C9 0.0293(5) 0.0163(5) 0.0262(5) -0.0014(4) 0.0108(4) -0.0043(4)
C3 0.0226(5) 0.0250(5) 0.0143(4) 0.0019(4) 0.0039(3) 0.0011(4)
C8 0.0245(5) 0.0240(5) 0.0306(5) 0.0041(4) 0.0101(4) 0.0041(4)
O3 0.0299(5) 0.0423(6) 0.0451(6) -0.0062(4) 0.0020(4) -0.0139(4)
C1 0.0278(5) 0.0191(5) 0.0132(4) -0.0025(3) 0.0033(4) -0.0021(4)
C2 0.0270(5) 0.0225(5) 0.0159(4) 0.0001(4) 0.0052(4) 0.0025(4)
C16 0.0239(5) 0.0236(5) 0.0253(5) 0.0007(4) 0.0064(4) -0.0031(4)
C13 0.0235(5) 0.0347(6) 0.0220(5) 0.0056(4) 0.0088(4) 0.0038(5)
C7 0.0181(5) 0.0274(5) 0.0256(5) 0.0040(4) 0.0023(4) 0.0009(4)
C14 0.0194(5) 0.0411(7) 0.0283(6) 0.0070(5) 0.0060(4) -0.0011(5)
C17 0.0431(7) 0.0192(5) 0.0223(5) -0.0040(4) 0.0084(5) -0.0041(5)
C15 0.0243(5) 0.0334(6) 0.0276(5) 0.0036(5) 0.0041(4) -0.0071(5)

loop_
_atom_type_symbol
_atom_type_description
_atom_type_scat_dispersion_real
_atom_type_scat_dispersion_imag
_atom_type_scat_source
C C 0.0033 0.0016 'International Tables Vol C Tables 4.2.6.8 and 6.1.1.4'
H H 0.0000 0.0000 'International Tables Vol C Tables 4.2.6.8 and 6.1.1.4'
O O 0.0106 0.0060 'International Tables Vol C Tables 4.2.6.8 and 6.1.1.4'

loop_
_geom_angle_atom_site_label_1
_geom_angle_atom_site_label_2
_geom_angle_atom_site_label_3
_geom_angle
C11 O1 C1 109.96(8)
C2 O4 C3 62.12(7)
C16 C4 C3 118.49(10)
C16 C4 C5 120.02(10)
C3 C4 C5 121.39(9)
C11 C6 C7 109.84(8)
C11 C6 C12 99.76(8)
C7 C6 C12 115.28(9)
C11 C6 C5 110.47(8)
C7 C6 C5 109.85(9)
C12 C6 C5 111.22(9)
O1 C11 C10 122.17(9)
O1 C11 C6 111.03(8)
C10 C11 C6 126.77(10)
C4 C5 C6 118.16(8)
C1 C12 C6 103.45(8)
C11 C10 C9 119.38(10)
O2 C9 C10 121.39(11)
O2 C9 C8 119.89(11)
C10 C9 C8 118.72(9)
O4 C3 C13 114.25(9)
O4 C3 C4 116.03(9)
C13 C3 C4 117.34(10)
O4 C3 C2 57.92(6)
C13 C3 C2 114.78(10)
C4 C3 C2 122.54(9)
C9 C8 C7 115.52(9)
O1 C1 C17 105.96(8)
O1 C1 C2 107.07(8)
C17 C1 C2 109.82(10)
O1 C1 C12 103.62(8)
C17 C1 C12 114.76(10)
C2 C1 C12 114.73(9)
O4 C2 C3 59.96(7)
O4 C2 C1 119.12(9)
C3 C2 C1 123.71(9)
C4 C16 C15 123.41(11)
C14 C13 C3 122.22(11)
C6 C7 C8 112.09(9)
C13 C14 C15 120.71(11)
O3 C15 C14 122.11(11)
O3 C15 C16 120.88(12)
C14 C15 C16 116.98(10)

loop_
_geom_bond_atom_site_label_1
_geom_bond_atom_site_label_2
_geom_bond_distance
O1 C11 1.3453(13)
O1 C1 1.4807(12)
O4 C2 1.4331(13)
O4 C3 1.4643(13)
O2 C9 1.2319(14)
C4 C16 1.3447(15)
C4 C3 1.4867(15)
C4 C5 1.5104(14)
C6 C11 1.5046(13)
C6 C7 1.5340(15)
C6 C12 1.5373(15)
C6 C5 1.5563(15)
C11 C10 1.3478(14)
C12 C1 1.5296(16)
C10 C9 1.4470(16)
C9 C8 1.5119(16)
C3 C13 1.4789(15)
C3 C2 1.4952(16)
C8 C7 1.5344(17)
O3 C15 1.2301(15)
C1 C17 1.5167(16)
C1 C2 1.5250(16)
C16 C15 1.4757(16)
C13 C14 1.3333(18)
C14 C15 1.4619(19)
